data_4308782
loop_
_publ_author_name
'Md. Akhtarul Alam'
'Munirathinum Nethaji'
'Manabendra Ray'

_publ_contact_author_address
;
 Department of Chemistry
 IIT Guwahati -781039
 Guwahati, assam, India
;
_publ_contact_author_email manabray@iitg.ernet.in
_publ_contact_author_fax '+91 362 2690762'
_publ_contact_author_name
;
 'Manabendra Ray'
;
_publ_contact_author_phone '+91 362 2582310 '
_publ_section_title
;
Structural Characterization of an Enantiopure Hydroxo-Bridged Binuclear
Iron(III) Complex with Empty One-Dimensional Helical Channels
;
_journal_name_full 'Inorganic Chemistry'
_journal_page_first 1302
_journal_page_last 1308
_journal_paper_doi 10.1021/ic049145n
_journal_volume 44
_journal_year 2005
_chemical_compound_source 'see text'
_chemical_formula_moiety 'C28 H30 Fe2 N6 O9, H2 O'
_chemical_formula_sum 'C28 H32 Fe2 N6 O10'
_chemical_formula_weight 724.30
_chemical_name_systematic
;
 ?
;
_space_group_IT_number 169
_symmetry_cell_setting hexagonal
_symmetry_space_group_name_Hall 'P 61'
_symmetry_space_group_name_H-M 'P 61'
_atom_sites_solution_hydrogens geom
_atom_sites_solution_primary direct
_atom_sites_solution_secondary difmap
_audit_creation_date 'Feb 28 14:56:21 2004'
_audit_creation_method 'PLATON <TABLE ACC> option'
_cell_angle_alpha 90
_cell_angle_beta 90
_cell_angle_gamma 120
_cell_formula_units_Z 6
_cell_length_a 13.160(7)
_cell_length_b 13.160(7)
_cell_length_c 36.56(4)
_cell_measurement_reflns_used 560
_cell_measurement_temperature 293(2)
_cell_measurement_theta_max 27.21
_cell_measurement_theta_min 1.79
_cell_volume 5483(7)
_computing_cell_refinement 'BRUKER SMART APEX CCD'
_computing_data_collection 'BRUKER SMART APEX CCD'
_computing_data_reduction 'BRUKER SAINT'
_computing_molecular_graphics ORTEP-III
_computing_publication_material 'PLATON (Spek, 1990)'
_computing_structure_refinement 'SHELX-97 (SHELDRICK,1997)'
_computing_structure_solution SHELX-97
_diffrn_ambient_temperature 293(2)
_diffrn_detector_area_resol_mean 0.3
_diffrn_measured_fraction_theta_full 0.970
_diffrn_measured_fraction_theta_max 27.21
_diffrn_measurement_device_type 'Bruker smart apex ccd'
_diffrn_measurement_method omega-phi
_diffrn_radiation_monochromator graphite
_diffrn_radiation_source 'fine focus sealed tube'
_diffrn_radiation_type MoKa
_diffrn_radiation_wavelength 0.71073
_diffrn_reflns_av_R_equivalents 0.0490
_diffrn_reflns_av_sigmaI/netI 0.0441
_diffrn_reflns_limit_h_max 15
_diffrn_reflns_limit_h_min -16
_diffrn_reflns_limit_k_max 16
_diffrn_reflns_limit_k_min -16
_diffrn_reflns_limit_l_max 46
_diffrn_reflns_limit_l_min -46
_diffrn_reflns_number 41609
_diffrn_reflns_reduction_process
;
 ?
;
_diffrn_reflns_theta_full 0.970
_diffrn_reflns_theta_max 27.21
_diffrn_reflns_theta_min 1.79
_exptl_absorpt_coefficient_mu 0.850
_exptl_absorpt_correction_T_max 0.7553
_exptl_absorpt_correction_T_min 0.7275
_exptl_absorpt_correction_type multi-scan
_exptl_absorpt_process_details 'SADABS (Sheldrick,1997)'
_exptl_crystal_colour ' dark blue'
_exptl_crystal_density_diffrn 1.316
_exptl_crystal_density_method 'Not Measured'
_exptl_crystal_description ' pyramidal'
_exptl_crystal_F_000 2244
_exptl_crystal_size_max 0.40
_exptl_crystal_size_mid 0.40
_exptl_crystal_size_min 0.35
_refine_diff_density_max 0.993
_refine_diff_density_min -0.355
_refine_diff_density_rms 0.139
_refine_ls_abs_structure_details 'Flack H D (1983), Acta Cryst. A39, 876-881'
_refine_ls_abs_structure_Flack 0.004(19)
_refine_ls_extinction_coef 0.0008(2)
_refine_ls_extinction_expression Fc^*^=kFc[1+0.001xFc^2^\l^3^/sin(2\q)]^-1/4^
_refine_ls_extinction_method SHELXL
_refine_ls_goodness_of_fit_ref 1.136
_refine_ls_hydrogen_treatment mixed
_refine_ls_matrix_type fullcycle
_refine_ls_number_parameters 472
_refine_ls_number_reflns 7704
_refine_ls_number_restraints 3
_refine_ls_restrained_S_all 1.141
_refine_ls_R_factor_all 0.0748
_refine_ls_R_factor_gt 0.0575
_refine_ls_shift/su_max 0.090
_refine_ls_shift/su_mean 0.018
_refine_ls_structure_factor_coef Fsqd
_refine_ls_weighting_details 'calc w=1/[\s^2^(Fo^2^)+(0.0960P)^2^+0.0000P] where P=(Fo^2^+2Fc^2^)/3'
_refine_ls_weighting_scheme calc
_refine_ls_wR_factor_gt 0.1426
_refine_ls_wR_factor_ref 0.1528
_reflns_number_gt 6375
_reflns_number_total 7704
_reflns_threshold_expression >2Sigma(I)
_cod_data_source_file ic049145nsi20040630_062205.cif
_cod_data_source_block mn1m
_cod_depositor_comments
;
The following automatic conversions were performed:
'_symmetry_cell_setting' value 'Hexagonal' changed to 'hexagonal'
according to '/home/saulius/struct/CIF-dictionaries/cif_core.dic'
dictionary named 'cif_core.dic' version 2.4.1 from 2010-06-29.

Automatic conversion script
Id: cif_fix_enum 1527 2010-12-29 10:47:43Z saulius 
;
_cod_original_cell_volume 5484(7)
_cod_database_code 4308782

loop_
_symmetry_equiv_pos_as_xyz
x,y,z
x-y,x,1/6+z
-y,x-y,1/3+z
-x,-y,1/2+z
-x+y,-x,2/3+z
y,-x+y,5/6+z

loop_
_atom_site_label
_atom_site_type_symbol
_atom_site_fract_x
_atom_site_fract_y
_atom_site_fract_z
_atom_site_U_iso_or_equiv
_atom_site_adp_type
_atom_site_occupancy
_atom_site_symmetry_multiplicity
_atom_site_calc_flag
_atom_site_refinement_flags
_atom_site_disorder_assembly
_atom_site_disorder_group
Fe1 Fe 0.04192(5) 0.42554(5) 0.146821(13) 0.03805(13) Uani 1 1 d . . .
Fe2 Fe 0.28868(4) 0.47036(5) 0.197436(13) 0.03561(12) Uani 1 1 d . . .
O1 O 0.1361(3) 0.3712(3) 0.17337(7) 0.0424(6) Uani 1 1 d . . .
H1 H 0.1055 0.2905 0.1747 0.051 Uiso 1 1 calc R . .
O2 O 0.3795(2) 0.5145(3) 0.15240(7) 0.0463(7) Uani 1 1 d . . .
O3 O -0.0232(2) 0.4526(3) 0.19148(7) 0.0450(7) Uani 1 1 d . . .
O4 O 0.1711(2) 0.5924(3) 0.14578(8) 0.0460(7) Uani 1 1 d . . .
O5 O 0.2797(2) 0.6199(3) 0.19578(7) 0.0436(6) Uani 1 1 d . . .
O6 O 0.3060(3) 0.3289(3) 0.20703(7) 0.0464(7) Uani 1 1 d . . .
O7 O 0.3659(5) 0.2467(4) 0.24793(13) 0.1021(15) Uani 1 1 d . . .
O8 O -0.0946(2) 0.2642(3) 0.13897(8) 0.0485(8) Uani 1 1 d . . .
O9 O -0.2476(3) 0.1510(4) 0.10378(10) 0.0711(11) Uani 1 1 d . . .
N1 N 0.4567(3) 0.5435(3) 0.22704(9) 0.0352(7) Uani 1 1 d . . .
H1N H 0.4707 0.6095 0.2392 0.042 Uiso 1 1 calc R . .
N2 N 0.2187(3) 0.4495(3) 0.25183(8) 0.0429(8) Uani 1 1 d . . .
N3 N 0.0889(3) 0.4136(4) 0.29461(10) 0.0563(10) Uani 1 1 d . . .
N4 N 0.1018(3) 0.4159(4) 0.09316(9) 0.0507(10) Uani 1 1 d . . .
N5 N 0.2181(3) 0.4200(4) 0.05055(10) 0.0602(11) Uani 1 1 d . . .
H5N H 0.2804 0.4282 0.0401 0.072 Uiso 1 1 calc R . .
N6 N -0.0822(3) 0.4606(3) 0.11618(10) 0.0448(8) Uani 1 1 d . . .
C1 C 0.4761(3) 0.6225(4) 0.14844(12) 0.0436(9) Uani 1 1 d . . .
C2 C 0.4851(5) 0.7000(5) 0.12097(15) 0.0687(14) Uani 1 1 d . . .
H2 H 0.4240 0.6787 0.1044 0.082 Uiso 1 1 calc R . .
C3 C 0.5856(6) 0.8091(6) 0.1184(2) 0.0885(18) Uani 1 1 d . . .
H3 H 0.5903 0.8606 0.1002 0.106 Uiso 1 1 calc R . .
C4 C 0.6785(6) 0.8435(6) 0.14199(18) 0.0820(18) Uani 1 1 d . . .
H4 H 0.7457 0.9166 0.1397 0.098 Uiso 1 1 calc R . .
C5 C 0.6691(5) 0.7648(5) 0.16975(15) 0.0654(14) Uani 1 1 d . . .
H5A H 0.7307 0.7864 0.1861 0.079 Uiso 1 1 calc R . .
C6 C 0.5696(4) 0.6562(4) 0.17286(11) 0.0432(9) Uani 1 1 d . . .
C7 C 0.5574(4) 0.5710(4) 0.20180(12) 0.0447(9) Uani 1 1 d . . .
C8 C -0.0349(4) 0.5484(4) 0.19435(13) 0.0504(11) Uani 1 1 d . . .
C9 C 0.0193(5) 0.6315(5) 0.22168(16) 0.0686(15) Uani 1 1 d . . .
C10 C 0.0092(6) 0.7279(6) 0.22482(19) 0.0815(18) Uani 1 1 d . . .
H10 H 0.0448 0.7803 0.2440 0.098 Uiso 1 1 calc R . .
C11 C -0.0552(7) 0.7473(7) 0.1988(2) 0.100(2) Uani 1 1 d . . .
H11 H -0.0593 0.8159 0.1992 0.120 Uiso 1 1 calc R . .
C12 C -0.1146(6) 0.6624(6) 0.1716(2) 0.0883(18) Uani 1 1 d . . .
H12 H -0.1614 0.6736 0.1549 0.106 Uiso 1 1 calc R . .
C13 C -0.1054(4) 0.5644(5) 0.16897(14) 0.0587(12) Uani 1 1 d . . .
C14 C -0.1649(4) 0.4745(5) 0.13973(14) 0.0608(13) Uani 1 1 d . . .
H14A H -0.2179 0.3996 0.1510 0.073 Uiso 1 1 calc R . .
H14B H -0.2114 0.4967 0.1247 0.073 Uiso 1 1 calc R . .
C15 C 0.1141(4) 0.3925(5) 0.03326(12) 0.0584(12) Uani 1 1 d . . .
H15 H 0.0975 0.3787 0.0084 0.070 Uiso 1 1 calc R . .
C16 C 0.2056(4) 0.4314(5) 0.08567(12) 0.0592(13) Uani 1 1 d . . .
C17 C 0.0420(4) 0.3896(4) 0.05956(11) 0.0454(10) Uani 1 1 d . . .
C18 C -0.0789(4) 0.3722(5) 0.05579(12) 0.0527(11) Uani 1 1 d . . .
C19 C 0.1127(4) 0.4299(4) 0.25856(12) 0.0507(11) Uani 1 1 d . . .
H19 H 0.0609 0.4276 0.2408 0.061 Uiso 1 1 calc R . .
C20 C 0.1846(4) 0.4221(5) 0.31173(11) 0.0569(12) Uani 1 1 d . . .
C21 C 0.2667(4) 0.4458(4) 0.28522(11) 0.0432(9) Uani 1 1 d . . .
C22 C 0.3861(4) 0.4615(4) 0.28937(11) 0.0494(11) Uani 1 1 d . . .
C23 C 0.2395(3) 0.6551(4) 0.17087(12) 0.0436(9) Uani 1 1 d . . .
C24 C 0.2800(5) 0.7832(5) 0.16880(18) 0.0717(16) Uani 1 1 d . . .
H24A H 0.2426 0.7976 0.1485 0.107 Uiso 1 1 calc R . .
H24B H 0.3635 0.8265 0.1655 0.107 Uiso 1 1 calc R . .
H24C H 0.2599 0.8077 0.1911 0.107 Uiso 1 1 calc R . .
C25 C -0.1444(4) 0.3583(4) 0.09176(12) 0.0487(10) Uani 1 1 d . . .
C26 C -0.1671(4) 0.2478(4) 0.11251(12) 0.0488(11) Uani 1 1 d . . .
C27 C 0.4399(4) 0.4513(4) 0.25357(11) 0.0426(9) Uani 1 1 d . . .
H27 H 0.5173 0.4613 0.2591 0.051 Uiso 1 1 calc R . .
C28 C 0.3667(5) 0.3314(4) 0.23497(13) 0.0534(11) Uani 1 1 d . . .
O10 O 0.3572(10) 0.0338(8) 0.2344(3) 0.218(4) Uani 1 1 d D . .
H10A H 0.447(3) 0.108(4) 0.2397(15) 0.069(17) Uiso 1 1 d D . .
H10B H 0.298(3) -0.003(4) 0.2590(8) 0.076(13) Uiso 1 1 d D . .
H3N H 0.024(4) 0.406(4) 0.3060(14) 0.051(13) Uiso 1 1 d . . .
H6N H -0.052(3) 0.507(3) 0.1054(10) 0.032(10) Uiso 1 1 d . . .
H71 H 0.635(4) 0.610(4) 0.2169(13) 0.055(14) Uiso 1 1 d . . .
H72 H 0.536(5) 0.503(5) 0.1876(14) 0.077(17) Uiso 1 1 d . . .
H9 H 0.051(3) 0.622(3) 0.2301(10) 0.029(9) Uiso 1 1 d . . .
H16 H 0.252(5) 0.450(5) 0.1015(14) 0.065(16) Uiso 1 1 d . . .
H181 H -0.076(4) 0.447(5) 0.0475(14) 0.062(15) Uiso 1 1 d . . .
H182 H -0.124(4) 0.306(4) 0.0400(13) 0.049(13) Uiso 1 1 d . . .
H20 H 0.205(6) 0.426(6) 0.342(2) 0.11(2) Uiso 1 1 d . . .
H221 H 0.376(4) 0.402(4) 0.3050(13) 0.047(12) Uiso 1 1 d . . .
H222 H 0.436(3) 0.540(3) 0.2990(10) 0.026(9) Uiso 1 1 d . . .
H25 H -0.205(4) 0.367(5) 0.0827(14) 0.059(14) Uiso 1 1 d . . .

loop_
_atom_site_aniso_label
_atom_site_aniso_U_11
_atom_site_aniso_U_22
_atom_site_aniso_U_33
_atom_site_aniso_U_23
_atom_site_aniso_U_13
_atom_site_aniso_U_12
Fe1 0.0328(2) 0.0504(3) 0.0295(2) -0.0004(2) -0.0021(2) 0.0198(2)
Fe2 0.0381(2) 0.0474(3) 0.0269(2) -0.0012(2) -0.00241(19) 0.0256(2)
O1 0.0410(13) 0.0506(15) 0.0335(12) -0.0016(11) -0.0073(10) 0.0213(13)
O2 0.0465(14) 0.0710(18) 0.0289(12) -0.0004(11) -0.0013(11) 0.0350(13)
O3 0.0449(14) 0.0557(16) 0.0362(14) -0.0009(11) 0.0041(11) 0.0264(13)
O4 0.0411(14) 0.0425(15) 0.0450(15) 0.0074(12) -0.0022(12) 0.0140(12)
O5 0.0498(14) 0.0485(14) 0.0372(13) 0.0025(11) -0.0024(12) 0.0282(12)
O6 0.0614(16) 0.0423(14) 0.0435(15) -0.0047(11) -0.0030(12) 0.0319(13)
O7 0.175(4) 0.060(2) 0.093(3) -0.0072(19) -0.046(3) 0.076(2)
O8 0.0416(15) 0.0470(16) 0.0453(15) 0.0041(12) -0.0088(12) 0.0135(13)
O9 0.056(2) 0.067(2) 0.0589(19) -0.0024(16) -0.0174(16) 0.0074(18)
N1 0.0404(14) 0.0370(15) 0.0371(15) -0.0043(12) -0.0048(12) 0.0261(12)
N2 0.0479(17) 0.059(2) 0.0255(14) 0.0034(13) -0.0001(13) 0.0299(15)
N3 0.0506(19) 0.080(3) 0.0407(19) 0.0031(17) 0.0103(15) 0.0348(19)
N4 0.0474(19) 0.077(2) 0.0250(15) -0.0024(15) -0.0057(13) 0.0296(18)
N5 0.0517(19) 0.106(3) 0.0344(17) -0.0050(18) 0.0025(15) 0.048(2)
N6 0.0432(16) 0.0510(19) 0.0424(17) 0.0023(14) -0.0016(14) 0.0251(15)
C1 0.0425(18) 0.055(2) 0.046(2) 0.0100(16) 0.0121(16) 0.0338(16)
C2 0.063(3) 0.100(4) 0.061(3) 0.035(2) 0.021(2) 0.055(3)
C3 0.095(4) 0.098(4) 0.094(4) 0.055(3) 0.049(3) 0.065(3)
C4 0.085(4) 0.067(3) 0.098(4) 0.025(3) 0.045(3) 0.040(3)
C5 0.056(3) 0.070(3) 0.065(3) -0.004(2) 0.009(2) 0.027(2)
C6 0.0420(19) 0.051(2) 0.044(2) -0.0003(16) 0.0059(16) 0.0285(17)
C7 0.0383(18) 0.056(2) 0.044(2) -0.0024(17) -0.0026(16) 0.0267(17)
C8 0.047(2) 0.059(2) 0.048(2) -0.0015(19) 0.0086(18) 0.0284(19)
C9 0.063(3) 0.081(3) 0.065(3) -0.011(3) 0.000(2) 0.038(3)
C10 0.090(4) 0.077(4) 0.084(4) -0.028(3) -0.004(3) 0.047(3)
C11 0.134(5) 0.090(4) 0.097(5) -0.019(4) 0.008(4) 0.073(4)
C12 0.105(4) 0.098(4) 0.101(5) -0.012(3) -0.008(4) 0.080(3)
C13 0.056(2) 0.071(3) 0.062(3) -0.002(2) 0.005(2) 0.042(2)
C14 0.052(2) 0.091(3) 0.058(3) -0.002(2) -0.003(2) 0.049(2)
C15 0.062(2) 0.086(3) 0.033(2) -0.002(2) -0.0044(19) 0.042(2)
C16 0.043(2) 0.108(4) 0.0327(19) -0.004(2) -0.0046(17) 0.043(2)
C17 0.045(2) 0.056(2) 0.035(2) -0.0026(16) -0.0048(16) 0.0256(19)
C18 0.053(2) 0.073(3) 0.037(2) -0.0012(18) -0.0117(17) 0.036(2)
C19 0.048(2) 0.074(3) 0.037(2) 0.0010(18) 0.0004(17) 0.035(2)
C20 0.064(2) 0.088(3) 0.0302(19) 0.004(2) 0.0030(18) 0.046(2)
C21 0.047(2) 0.053(2) 0.0333(18) 0.0015(16) -0.0010(16) 0.0280(18)
C22 0.053(2) 0.067(3) 0.0348(19) 0.0028(17) -0.0072(17) 0.035(2)
C23 0.0351(18) 0.052(2) 0.045(2) 0.0083(17) 0.0027(16) 0.0225(18)
C24 0.069(3) 0.045(3) 0.088(4) 0.003(2) -0.031(3) 0.019(2)
C25 0.041(2) 0.059(3) 0.047(2) -0.0013(18) -0.0083(17) 0.0257(19)
C26 0.041(2) 0.060(3) 0.038(2) -0.0005(18) -0.0038(17) 0.020(2)
C27 0.0492(19) 0.052(2) 0.041(2) 0.0031(16) -0.0072(16) 0.0359(17)
C28 0.075(3) 0.049(2) 0.050(2) 0.0056(18) 0.004(2) 0.041(2)
O10 0.404(9) 0.200(6) 0.168(8) -0.024(5) -0.044(8) 0.240(6)

loop_
_atom_type_symbol
_atom_type_description
_atom_type_scat_dispersion_real
_atom_type_scat_dispersion_imag
_atom_type_scat_source
O O 0.0106 0.0060 'International Tables Vol C Tables 4.2.6.8 and 6.1.1.4'
N N 0.0061 0.0033 'International Tables Vol C Tables 4.2.6.8 and 6.1.1.4'
Fe Fe 0.3463 0.8444 'International Tables Vol C Tables 4.2.6.8 and 6.1.1.4'
H H 0.0000 0.0000 'International Tables Vol C Tables 4.2.6.8 and 6.1.1.4'
C C 0.0033 0.0016 'International Tables Vol C Tables 4.2.6.8 and 6.1.1.4'

loop_
_geom_angle_atom_site_label_1
_geom_angle_atom_site_label_2
_geom_angle_atom_site_label_3
_geom_angle
_geom_angle_site_symmetry_1
_geom_angle_site_symmetry_3
_geom_angle_publ_flag
O3 Fe1 O1 93.87(14) . . ?
O3 Fe1 O4 91.45(13) . . ?
O1 Fe1 O4 93.68(12) . . ?
O3 Fe1 O8 94.02(13) . . ?
O1 Fe1 O8 94.58(13) . . ?
O4 Fe1 O8 169.75(12) . . ?
O3 Fe1 N4 169.24(15) . . ?
O1 Fe1 N4 96.47(15) . . ?
O4 Fe1 N4 84.93(14) . . ?
O8 Fe1 N4 88.12(14) . . ?
O3 Fe1 N6 87.03(14) . . ?
O1 Fe1 N6 172.09(13) . . ?
O4 Fe1 N6 94.15(13) . . ?
O8 Fe1 N6 77.51(13) . . ?
N4 Fe1 N6 83.14(16) . . ?
O2 Fe2 O1 95.19(13) . . ?
O2 Fe2 O6 94.98(13) . . ?
O1 Fe2 O6 90.85(13) . . ?
O2 Fe2 O5 90.59(13) . . ?
O1 Fe2 O5 95.41(12) . . ?
O6 Fe2 O5 171.22(11) . . ?
O2 Fe2 N2 168.76(13) . . ?
O1 Fe2 N2 95.68(13) . . ?
O6 Fe2 N2 87.71(13) . . ?
O5 Fe2 N2 85.55(13) . . ?
O2 Fe2 N1 87.27(13) . . ?
O1 Fe2 N1 167.23(12) . . ?
O6 Fe2 N1 76.44(12) . . ?
O5 Fe2 N1 97.09(12) . . ?
N2 Fe2 N1 82.75(13) . . ?
Fe1 O1 Fe2 126.70(16) . . ?
Fe1 O1 H1 116.7 . . ?
Fe2 O1 H1 116.7 . . ?
C1 O2 Fe2 121.1(3) . . ?
C8 O3 Fe1 120.0(3) . . ?
C23 O4 Fe1 130.0(3) . . ?
C23 O5 Fe2 128.3(3) . . ?
C28 O6 Fe2 118.0(3) . . ?
C26 O8 Fe1 118.6(3) . . ?
C27 N1 C7 110.6(3) . . ?
C27 N1 Fe2 104.9(2) . . ?
C7 N1 Fe2 112.0(2) . . ?
C27 N1 H1N 109.7 . . ?
C7 N1 H1N 109.7 . . ?
Fe2 N1 H1N 109.7 . . ?
C19 N2 C21 106.7(3) . . ?
C19 N2 Fe2 123.0(3) . . ?
C21 N2 Fe2 130.2(3) . . ?
C19 N3 C20 107.7(4) . . ?
C19 N3 H3N 126(3) . . ?
C20 N3 H3N 126(3) . . ?
C16 N4 C17 105.6(4) . . ?
C16 N4 Fe1 124.8(3) . . ?
C17 N4 Fe1 129.6(3) . . ?
C16 N5 C15 108.2(4) . . ?
C16 N5 H5N 125.9 . . ?
C15 N5 H5N 125.9 . . ?
C14 N6 C25 111.1(4) . . ?
C14 N6 Fe1 113.5(3) . . ?
C25 N6 Fe1 104.3(3) . . ?
C14 N6 H6N 112(4) . . ?
C25 N6 H6N 106(3) . . ?
Fe1 N6 H6N 109(3) . . ?
O2 C1 C2 122.3(4) . . ?
O2 C1 C6 118.5(4) . . ?
C2 C1 C6 119.2(4) . . ?
C3 C2 C1 119.6(5) . . ?
C3 C2 H2 120.2 . . ?
C1 C2 H2 120.2 . . ?
C4 C3 C2 122.0(6) . . ?
C4 C3 H3 119.0 . . ?
C2 C3 H3 119.0 . . ?
C3 C4 C5 118.2(6) . . ?
C3 C4 H4 120.9 . . ?
C5 C4 H4 120.9 . . ?
C6 C5 C4 120.6(5) . . ?
C6 C5 H5A 119.7 . . ?
C4 C5 H5A 119.7 . . ?
C5 C6 C1 120.3(4) . . ?
C5 C6 C7 121.8(4) . . ?
C1 C6 C7 117.8(4) . . ?
C6 C7 N1 111.6(4) . . ?
C6 C7 H71 107(3) . . ?
N1 C7 H71 109(3) . . ?
C6 C7 H72 101(3) . . ?
N1 C7 H72 107(3) . . ?
H71 C7 H72 121(5) . . ?
O3 C8 C9 122.7(5) . . ?
O3 C8 C13 118.8(4) . . ?
C9 C8 C13 118.5(5) . . ?
C10 C9 C8 123.5(6) . . ?
C10 C9 H9 125(4) . . ?
C8 C9 H9 111(4) . . ?
C9 C10 C11 118.3(6) . . ?
C9 C10 H10 120.8 . . ?
C11 C10 H10 120.8 . . ?
C10 C11 C12 119.3(7) . . ?
C10 C11 H11 120.4 . . ?
C12 C11 H11 120.4 . . ?
C13 C12 C11 121.8(7) . . ?
C13 C12 H12 119.1 . . ?
C11 C12 H12 119.1 . . ?
C12 C13 C8 118.5(5) . . ?
C12 C13 C14 122.8(5) . . ?
C8 C13 C14 118.7(5) . . ?
N6 C14 C13 113.0(4) . . ?
N6 C14 H14A 109.0 . . ?
C13 C14 H14A 109.0 . . ?
N6 C14 H14B 109.0 . . ?
C13 C14 H14B 109.0 . . ?
H14A C14 H14B 107.8 . . ?
C17 C15 N5 105.9(4) . . ?
C17 C15 H15 127.0 . . ?
N5 C15 H15 127.0 . . ?
N4 C16 N5 111.6(4) . . ?
N4 C16 H16 119(4) . . ?
N5 C16 H16 130(4) . . ?
C15 C17 N4 108.6(4) . . ?
C15 C17 C18 128.5(4) . . ?
N4 C17 C18 122.7(4) . . ?
C17 C18 C25 115.5(4) . . ?
C17 C18 H181 111(3) . . ?
C25 C18 H181 97(3) . . ?
C17 C18 H182 109(3) . . ?
C25 C18 H182 110(3) . . ?
H181 C18 H182 114(4) . . ?
N2 C19 N3 110.8(4) . . ?
N2 C19 H19 124.6 . . ?
N3 C19 H19 124.6 . . ?
N3 C20 C21 106.6(4) . . ?
N3 C20 H20 130(4) . . ?
C21 C20 H20 123(4) . . ?
C20 C21 N2 108.1(4) . . ?
C20 C21 C22 128.3(4) . . ?
N2 C21 C22 123.6(4) . . ?
C21 C22 C27 113.9(3) . . ?
C21 C22 H221 104(3) . . ?
C27 C22 H221 110(3) . . ?
C21 C22 H222 106(2) . . ?
C27 C22 H222 108(2) . . ?
H221 C22 H222 115(3) . . ?
O5 C23 O4 125.6(4) . . ?
O5 C23 C24 118.4(4) . . ?
O4 C23 C24 115.9(4) . . ?
C23 C24 H24A 109.5 . . ?
C23 C24 H24B 109.5 . . ?
H24A C24 H24B 109.5 . . ?
C23 C24 H24C 109.5 . . ?
H24A C24 H24C 109.5 . . ?
H24B C24 H24C 109.5 . . ?
N6 C25 C18 112.8(4) . . ?
N6 C25 C26 108.8(3) . . ?
C18 C25 C26 111.6(4) . . ?
N6 C25 H25 103(3) . . ?
C18 C25 H25 99(3) . . ?
C26 C25 H25 122(3) . . ?
O9 C26 O8 123.3(5) . . ?
O9 C26 C25 121.0(4) . . ?
O8 C26 C25 115.6(4) . . ?
N1 C27 C22 112.1(4) . . ?
N1 C27 C28 108.1(3) . . ?
C22 C27 C28 112.9(4) . . ?
N1 C27 H27 107.8 . . ?
C22 C27 H27 107.8 . . ?
C28 C27 H27 107.8 . . ?
O7 C28 O6 124.7(5) . . ?
O7 C28 C27 119.1(4) . . ?
O6 C28 C27 116.1(4) . . ?
H10A O10 H10B 116(4) . . ?

loop_
_geom_bond_atom_site_label_1
_geom_bond_atom_site_label_2
_geom_bond_distance
_geom_bond_site_symmetry_2
_geom_bond_publ_flag
Fe1 O3 1.958(3) . ?
Fe1 O1 1.969(3) . ?
Fe1 O4 1.995(3) . ?
Fe1 O8 2.000(3) . ?
Fe1 N4 2.142(4) . ?
Fe1 N6 2.211(4) . ?
Fe2 O2 1.945(3) . ?
Fe2 O1 1.972(3) . ?
Fe2 O6 2.016(3) . ?
Fe2 O5 2.031(3) . ?
Fe2 N2 2.151(4) . ?
Fe2 N1 2.205(3) . ?
O1 H1 0.9300 . ?
O2 C1 1.360(5) . ?
O3 C8 1.348(6) . ?
O4 C23 1.261(5) . ?
O5 C23 1.252(5) . ?
O6 C28 1.286(6) . ?
O7 C28 1.207(6) . ?
O8 C26 1.298(5) . ?
O9 C26 1.224(6) . ?
N1 C27 1.481(5) . ?
N1 C7 1.502(5) . ?
N1 H1N 0.9100 . ?
N2 C19 1.309(6) . ?
N2 C21 1.386(5) . ?
N3 C19 1.347(6) . ?
N3 C20 1.361(6) . ?
N3 H3N 0.91(5) . ?
N4 C16 1.305(6) . ?
N4 C17 1.406(5) . ?
N5 C16 1.313(6) . ?
N5 C15 1.382(6) . ?
N5 H5N 0.8600 . ?
N6 C14 1.469(6) . ?
N6 C25 1.476(6) . ?
N6 H6N 0.66(4) . ?
C1 C2 1.394(7) . ?
C1 C6 1.401(6) . ?
C2 C3 1.385(9) . ?
C2 H2 0.9300 . ?
C3 C4 1.375(10) . ?
C3 H3 0.9300 . ?
C4 C5 1.411(9) . ?
C4 H4 0.9300 . ?
C5 C6 1.378(7) . ?
C5 H5A 0.9300 . ?
C6 C7 1.491(7) . ?
C7 H71 1.04(5) . ?
C7 H72 0.95(6) . ?
C8 C9 1.386(7) . ?
C8 C13 1.401(7) . ?
C9 C10 1.345(9) . ?
C9 H9 0.58(4) . ?
C10 C11 1.382(11) . ?
C10 H10 0.9300 . ?
C11 C12 1.406(10) . ?
C11 H11 0.9300 . ?
C12 C13 1.357(9) . ?
C12 H12 0.9300 . ?
C13 C14 1.493(8) . ?
C14 H14A 0.9700 . ?
C14 H14B 0.9700 . ?
C15 C17 1.338(7) . ?
C15 H15 0.9300 . ?
C16 H16 0.78(5) . ?
C17 C18 1.496(7) . ?
C18 C25 1.533(7) . ?
C18 H181 1.01(6) . ?
C18 H182 0.96(5) . ?
C19 H19 0.9300 . ?
C20 C21 1.366(6) . ?
C20 H20 1.15(7) . ?
C21 C22 1.487(6) . ?
C22 C27 1.526(6) . ?
C22 H221 0.92(5) . ?
C22 H222 0.97(4) . ?
C23 C24 1.494(7) . ?
C24 H24A 0.9600 . ?
C24 H24B 0.9600 . ?
C24 H24C 0.9600 . ?
C25 C26 1.532(7) . ?
C25 H25 0.93(5) . ?
C27 C28 1.536(7) . ?
C27 H27 0.9800 . ?
O10 H10A 1.114(19) . ?
O10 H10B 1.125(19) . ?

loop_
_geom_hbond_atom_site_label_D
_geom_hbond_atom_site_label_H
_geom_hbond_atom_site_label_A
_geom_hbond_distance_DH
_geom_hbond_distance_HA
_geom_hbond_distance_DA
_geom_hbond_angle_DHA
_geom_hbond_site_symmetry_A
_geom_hbond_publ_flag
N1 H1N O9 0.9102 2.1347 2.909(9) 142.32 2_665 yes
N3 H3N O2 0.91(7) 2.00(7) 2.890(8) 166(5) 2_555 yes
N5 H5N O3 0.8603 2.1031 2.947(9) 166.48 6_554 yes
N6 H6N O10 0.67(5) 2.37(5) 3.036(17) 172(6) 6_564 yes
C16 H16 O2 0.78(7) 2.36(6) 3.143(8) 174(5) 1_555 yes
C19 H19 O3 0.9300 2.2257 3.136(7) 166.06 1_555 yes
